data_7121062
loop_
_publ_author_name
'Tagne Kuate, Alain Charly'
'Naseer, Muhammad Moazzam'
'Lutter, Michael'
'Jurkschat, Klaus'

_publ_section_title
;
 Interplay of Lewis acidity, intramolecular O\\rightarrow Sn interactions
 and selectivity: organotin-functionalized crown ethers as ditopic hosts
 for sodium and potassium halides.
;
_journal_issue 7
_journal_name_full 'Chemical communications (Cambridge, England)'
_journal_page_first 739
_journal_page_last 742
_journal_paper_doi 10.1039/c7cc09263f
_journal_volume 54
_journal_year 2018
_chemical_formula_moiety 'C20 H32 Br2 O6 Sn'
_chemical_formula_sum 'C20 H32 Br2 O6 Sn'
_chemical_formula_weight 646.96
_chemical_melting_point 365
_chemical_name_systematic
;
Dibromo-(1,4,7,10,13,16-hexaoxa-cyclononadec-18-ylmethyl)-phenylstannane
;
_space_group_crystal_system monoclinic
_space_group_IT_number 14
_space_group_name_Hall '-P 2yn'
_space_group_name_H-M_alt 'P 1 21/n 1'
_symmetry_space_group_name_Hall '-P 2yn'
_symmetry_space_group_name_H-M 'P 1 21/n 1'
_atom_sites_solution_hydrogens geom
_audit_creation_method SHELXL-2014/7
_audit_update_record
;
2017-07-27 deposited with the CCDC.
2018-01-02 downloaded from the CCDC.
;
_cell_angle_alpha 90
_cell_angle_beta 98.649(2)
_cell_angle_gamma 90
_cell_formula_units_Z 4
_cell_length_a 9.4436(4)
_cell_length_b 14.3024(7)
_cell_length_c 18.0530(8)
_cell_measurement_reflns_used 9959
_cell_measurement_temperature 173(2)
_cell_measurement_theta_max 27.4
_cell_measurement_theta_min 2.3
_cell_volume 2410.62(19)
_computing_cell_refinement
;
DENZO and SCALEPACK (Otwinowski & Minor, 1997)
;
_computing_data_collection 'Bruker XSCANS'
_computing_data_reduction
;
DENZO and SCALEPACK (Otwinowski & Minor, 1997)
;
_computing_molecular_graphics 'ORTEP-III (1.0.3) (Farrugia, 2012)'
_computing_publication_material 'enCIFer Version 1.5.2'
_computing_structure_refinement 'SHELXL-2014/7 (Sheldrick, 2014)'
_computing_structure_solution 'SHELXT 2014/4 (Sheldrick, 2014)'
_diffrn_ambient_temperature 173(2)
_diffrn_measured_fraction_theta_full 1.000
_diffrn_measured_fraction_theta_max 1.000
_diffrn_measurement_device_type 'Bruker P4'
_diffrn_measurement_method '\w scans'
_diffrn_radiation_monochromator graphite
_diffrn_radiation_source 'sealed tube'
_diffrn_radiation_type MoK\a
_diffrn_radiation_wavelength 0.71073
_diffrn_reflns_av_R_equivalents 0.0287
_diffrn_reflns_av_unetI/netI 0.0167
_diffrn_reflns_Laue_measured_fraction_full 1.000
_diffrn_reflns_Laue_measured_fraction_max 1.000
_diffrn_reflns_limit_h_max 11
_diffrn_reflns_limit_h_min -11
_diffrn_reflns_limit_k_max 17
_diffrn_reflns_limit_k_min -17
_diffrn_reflns_limit_l_max 22
_diffrn_reflns_limit_l_min -22
_diffrn_reflns_number 36293
_diffrn_reflns_point_group_measured_fraction_full 1.000
_diffrn_reflns_point_group_measured_fraction_max 1.000
_diffrn_reflns_theta_full 25.242
_diffrn_reflns_theta_max 26.497
_diffrn_reflns_theta_min 1.825
_exptl_absorpt_coefficient_mu 4.406
_exptl_absorpt_correction_T_max 0.746
_exptl_absorpt_correction_T_min 0.526
_exptl_absorpt_correction_type multi-scan
_exptl_absorpt_process_details
;
R.H. Blessing, Acta Crystallogr., Sect A 1995, 51, 33-38
;
_exptl_crystal_colour colourless
_exptl_crystal_density_diffrn 1.783
_exptl_crystal_description block
_exptl_crystal_F_000 1280
_exptl_crystal_size_max 0.350
_exptl_crystal_size_mid 0.320
_exptl_crystal_size_min 0.090
_refine_diff_density_max 1.360
_refine_diff_density_min -0.948
_refine_diff_density_rms 0.109
_refine_ls_extinction_method none
_refine_ls_goodness_of_fit_ref 1.573
_refine_ls_hydrogen_treatment constr
_refine_ls_matrix_type full
_refine_ls_number_parameters 250
_refine_ls_number_reflns 4989
_refine_ls_number_restraints 35
_refine_ls_restrained_S_all 1.627
_refine_ls_R_factor_all 0.0587
_refine_ls_R_factor_gt 0.0452
_refine_ls_shift/su_max 0.001
_refine_ls_shift/su_mean 0.000
_refine_ls_structure_factor_coef Fsqd
_refine_ls_weighting_details 'w=1/[\s^2^(Fo^2^)+(0.0736P)^2^] where P=(Fo^2^+2Fc^2^)/3'
_refine_ls_weighting_scheme calc
_refine_ls_wR_factor_gt 0.1461
_refine_ls_wR_factor_ref 0.1532
_reflns_Friedel_coverage 0.000
_reflns_number_gt 4036
_reflns_number_total 4989
_reflns_threshold_expression 'I > 2\s(I)'
_cod_data_source_file c7cc09263f2.cif
_cod_data_source_block comp3
_cod_depositor_comments 'Adding full bibliography for 7121060--7121064.cif.'
_cod_database_code 7121062
_shelx_shelxl_version_number 2014/7
_ccdc_chemdiag_type ChemDraw
_ccdc_chemdiag_records comp3.cdx
_shelx_space_group_comment
;
The symmetry employed for this shelxl refinement is uniquely defined
by the following loop, which should always be used as a source of
symmetry information in preference to the above space-group names.
They are only intended as comments.
;
_shelx_estimated_absorpt_t_min 0.308
_shelx_estimated_absorpt_t_max 0.693

loop_
_space_group_symop_operation_xyz
'x, y, z'
'-x+1/2, y+1/2, -z+1/2'
'-x, -y, -z'
'x-1/2, -y-1/2, z-1/2'

loop_
_atom_site_label
_atom_site_type_symbol
_atom_site_fract_x
_atom_site_fract_y
_atom_site_fract_z
_atom_site_U_iso_or_equiv
_atom_site_adp_type
_atom_site_occupancy
_atom_site_site_symmetry_order
_atom_site_calc_flag
_atom_site_refinement_flags_posn
_atom_site_refinement_flags_adp
_atom_site_refinement_flags_occupancy
_atom_site_disorder_assembly
_atom_site_disorder_group
Sn1 Sn 0.40111(3) 0.01428(3) 0.30071(2) 0.04541(15) Uani 1 1 d . . . . .
Br1 Br 0.35094(7) 0.15065(5) 0.38579(3) 0.0736(2) Uani 1 1 d . . . . .
Br2 Br 0.30028(7) -0.11930(5) 0.37340(3) 0.0714(2) Uani 1 1 d . . . . .
C1 C 0.6226(5) -0.0052(3) 0.3403(3) 0.0431(10) Uani 1 1 d . . . . .
C2 C 0.6635(6) -0.0224(4) 0.4163(3) 0.0537(12) Uani 1 1 d . . . . .
H2A H 0.5931 -0.0242 0.4488 0.064 Uiso 1 1 calc R U . . .
C3 C 0.8068(6) -0.0369(4) 0.4451(3) 0.0655(15) Uani 1 1 d . . . . .
H3A H 0.8345 -0.0488 0.4970 0.079 Uiso 1 1 calc R U . . .
C4 C 0.9085(6) -0.0339(4) 0.3978(4) 0.0687(16) Uani 1 1 d . . . . .
H4A H 1.0063 -0.0446 0.4172 0.082 Uiso 1 1 calc R U . . .
C5 C 0.8689(6) -0.0155(4) 0.3223(4) 0.0624(15) Uani 1 1 d . . . . .
H5A H 0.9399 -0.0116 0.2903 0.075 Uiso 1 1 calc R U . . .
C6 C 0.7248(5) -0.0027(3) 0.2931(3) 0.0464(11) Uani 1 1 d . . . . .
H6A H 0.6972 0.0076 0.2409 0.056 Uiso 1 1 calc R U . . .
C21 C 0.2256(6) 0.0310(5) 0.2123(3) 0.0635(15) Uani 1 1 d . . . . .
H21A H 0.1536 -0.0188 0.2148 0.076 Uiso 1 1 calc R U . . .
H21B H 0.1790 0.0924 0.2164 0.076 Uiso 1 1 calc R U . . .
C22 C 0.2859(6) 0.0246(4) 0.1387(3) 0.0565(13) Uani 1 1 d . . . . .
H22A H 0.2035 0.0321 0.0973 0.068 Uiso 1 1 calc R U . . .
C23 C 0.3497(6) -0.0689(4) 0.1293(3) 0.0597(14) Uani 1 1 d . . . . .
H23A H 0.2731 -0.1166 0.1207 0.072 Uiso 1 1 calc R U . . .
H23B H 0.4008 -0.0683 0.0852 0.072 Uiso 1 1 calc R U . . .
O1 O 0.4486(4) -0.0918(2) 0.19597(18) 0.0512(8) Uani 1 1 d . . . . .
C24 C 0.4660(7) -0.1920(4) 0.2107(3) 0.0674(16) Uani 1 1 d . . . . .
H24A H 0.5365 -0.2003 0.2566 0.081 Uiso 1 1 calc R U . . .
H24B H 0.3734 -0.2172 0.2212 0.081 Uiso 1 1 calc R U . . .
C25 C 0.5121(8) -0.2478(5) 0.1515(4) 0.085(2) Uani 1 1 d D . . . .
H25A H 0.5167 -0.3141 0.1673 0.102 Uiso 1 1 calc R U . . .
H25B H 0.4392 -0.2427 0.1062 0.102 Uiso 1 1 calc R U . . .
O2 O 0.6417(5) -0.2227(3) 0.1333(2) 0.0742(12) Uani 1 1 d D . . . .
C26 C 0.6680(9) -0.2648(5) 0.0642(4) 0.0919(12) Uani 1 1 d D . . . .
H26A H 0.6704 -0.3338 0.0693 0.110 Uiso 1 1 calc R U . . .
H26B H 0.5902 -0.2481 0.0232 0.110 Uiso 1 1 calc R U . . .
C27 C 0.8007(10) -0.2321(5) 0.0473(4) 0.0919(12) Uani 1 1 d . . . . .
H27A H 0.8764 -0.2462 0.0900 0.110 Uiso 1 1 calc R U . . .
H27B H 0.8242 -0.2662 0.0030 0.110 Uiso 1 1 calc R U . . .
O3 O 0.8010(6) -0.1372(3) 0.0329(2) 0.0926(15) Uani 1 1 d D . . . .
C28 C 0.871(4) -0.0894(9) 0.0930(11) 0.0919(12) Uani 0.67 1 d D . P A 1
H28A H 0.9749 -0.0972 0.0927 0.110 Uiso 0.67 1 calc R U P A 1
H28B H 0.8484 -0.1205 0.1388 0.110 Uiso 0.67 1 calc R U P A 1
C29 C 0.8447(18) 0.0072(7) 0.1002(7) 0.0919(12) Uani 0.67 1 d D . P A 1
H29A H 0.7410 0.0154 0.1013 0.110 Uiso 0.67 1 calc R U P A 1
H29B H 0.8957 0.0278 0.1495 0.110 Uiso 0.67 1 calc R U P A 1
O4 O 0.8825(9) 0.0657(5) 0.0471(3) 0.0845(18) Uani 0.67 1 d D . P A 1
O4' O 0.9054(17) 0.0645(9) 0.1256(7) 0.0845(18) Uani 0.33 1 d D . P A 2
C28' C 0.861(8) -0.0828(16) 0.094(2) 0.0919(12) Uani 0.33 1 d D . P A 2
H28C H 0.9620 -0.0999 0.1104 0.110 Uiso 0.33 1 calc R U P A 2
H28D H 0.8064 -0.0894 0.1361 0.110 Uiso 0.33 1 calc R U P A 2
C29' C 0.849(3) 0.0080(15) 0.0641(12) 0.0919(12) Uani 0.33 1 d D . P A 2
H29C H 0.7480 0.0242 0.0457 0.110 Uiso 0.33 1 calc R U P A 2
H29D H 0.9056 0.0148 0.0224 0.110 Uiso 0.33 1 calc R U P A 2
C30 C 0.9139(11) 0.1625(6) 0.0791(6) 0.125(3) Uani 1 1 d . U . . .
H30A H 0.9635 0.1571 0.1313 0.150 Uiso 1 1 calc R U . A 1
H30B H 0.9790 0.1953 0.0496 0.150 Uiso 1 1 calc R U . A 1
C31 C 0.7920(7) 0.2143(5) 0.0784(4) 0.0811(19) Uani 1 1 d D . . . .
H31A H 0.7234 0.2015 0.0324 0.097 Uiso 1 1 calc R U . B 1
H31B H 0.8145 0.2819 0.0805 0.097 Uiso 1 1 calc R U . B 1
O5 O 0.7309(7) 0.1848(4) 0.1465(3) 0.0620(14) Uani 0.67 1 d D . P C 1
O5' O 0.6672(12) 0.1974(9) 0.1056(7) 0.0620(14) Uani 0.33 1 d D . P C 2
C32 C 0.6411(10) 0.2357(5) 0.1669(4) 0.0919(12) Uani 1 1 d . . . . .
H32A H 0.5788 0.2575 0.1212 0.110 Uiso 1 1 calc R U . C 1
H32B H 0.6924 0.2914 0.1898 0.110 Uiso 1 1 calc R U . C 1
C33 C 0.5506(6) 0.2057(4) 0.2166(3) 0.0610(14) Uani 1 1 d . . . . .
H33A H 0.4733 0.2525 0.2164 0.073 Uiso 1 1 calc R U . . .
H33B H 0.6060 0.2048 0.2677 0.073 Uiso 1 1 calc R U . . .
O6 O 0.4850(4) 0.1146(2) 0.20169(18) 0.0502(8) Uani 1 1 d . . . . .
C34 C 0.3872(6) 0.1070(4) 0.1333(3) 0.0562(13) Uani 1 1 d . . . . .
H34A H 0.4410 0.0972 0.0909 0.067 Uiso 1 1 calc R U . . .
H34B H 0.3313 0.1655 0.1241 0.067 Uiso 1 1 calc R U . . .

loop_
_atom_site_aniso_label
_atom_site_aniso_U_11
_atom_site_aniso_U_22
_atom_site_aniso_U_33
_atom_site_aniso_U_23
_atom_site_aniso_U_13
_atom_site_aniso_U_12
Sn1 0.0270(2) 0.0761(3) 0.0333(2) -0.00112(13) 0.00506(14) 0.00737(13)
Br1 0.0673(4) 0.1031(5) 0.0505(3) -0.0102(3) 0.0099(3) 0.0416(3)
Br2 0.0516(4) 0.1073(5) 0.0598(4) 0.0112(3) 0.0234(3) -0.0085(3)
C1 0.026(2) 0.060(3) 0.041(2) -0.0073(19) -0.0007(18) 0.0081(18)
C2 0.039(3) 0.073(3) 0.049(3) -0.007(2) 0.005(2) 0.011(2)
C3 0.046(3) 0.086(4) 0.059(3) -0.006(3) -0.010(3) 0.018(3)
C4 0.036(3) 0.076(4) 0.089(5) -0.007(3) -0.008(3) 0.014(3)
C5 0.035(3) 0.072(4) 0.082(4) -0.006(3) 0.013(3) 0.010(2)
C6 0.034(3) 0.056(3) 0.051(3) -0.003(2) 0.011(2) 0.0053(19)
C21 0.032(3) 0.116(5) 0.041(3) 0.005(3) 0.001(2) 0.006(3)
C22 0.043(3) 0.090(4) 0.033(2) 0.001(2) -0.004(2) -0.002(3)
C23 0.050(3) 0.088(4) 0.039(3) -0.008(2) -0.001(2) -0.018(3)
O1 0.051(2) 0.059(2) 0.0430(18) 0.0007(15) 0.0055(15) -0.0111(16)
C24 0.077(4) 0.060(3) 0.070(4) -0.004(3) 0.026(3) -0.015(3)
C25 0.088(5) 0.080(5) 0.091(5) 0.009(4) 0.029(4) -0.006(4)
O2 0.081(3) 0.077(3) 0.067(3) -0.012(2) 0.017(2) -0.018(2)
C26 0.137(4) 0.072(2) 0.071(2) -0.0117(16) 0.029(2) -0.012(2)
C27 0.137(4) 0.072(2) 0.071(2) -0.0117(16) 0.029(2) -0.012(2)
O3 0.132(5) 0.093(3) 0.049(2) -0.010(2) 0.002(3) -0.017(3)
C28 0.137(4) 0.072(2) 0.071(2) -0.0117(16) 0.029(2) -0.012(2)
C29 0.137(4) 0.072(2) 0.071(2) -0.0117(16) 0.029(2) -0.012(2)
O4 0.128(6) 0.076(4) 0.054(3) -0.009(3) 0.026(3) -0.003(4)
O4' 0.128(6) 0.076(4) 0.054(3) -0.009(3) 0.026(3) -0.003(4)
C28' 0.137(4) 0.072(2) 0.071(2) -0.0117(16) 0.029(2) -0.012(2)
C29' 0.137(4) 0.072(2) 0.071(2) -0.0117(16) 0.029(2) -0.012(2)
C30 0.118(6) 0.091(5) 0.177(7) -0.002(5) 0.057(6) -0.022(5)
C31 0.074(5) 0.069(4) 0.101(5) 0.016(4) 0.015(4) -0.008(3)
O5 0.057(4) 0.063(3) 0.067(4) 0.008(3) 0.014(3) -0.007(3)
O5' 0.057(4) 0.063(3) 0.067(4) 0.008(3) 0.014(3) -0.007(3)
C32 0.137(4) 0.072(2) 0.071(2) -0.0117(16) 0.029(2) -0.012(2)
C33 0.056(3) 0.057(3) 0.068(3) -0.014(3) 0.002(3) 0.003(2)
O6 0.0389(19) 0.067(2) 0.0417(18) -0.0015(15) -0.0033(14) -0.0015(15)
C34 0.051(3) 0.078(4) 0.037(2) 0.005(2) -0.003(2) 0.004(3)

loop_
_atom_type_symbol
_atom_type_description
_atom_type_scat_dispersion_real
_atom_type_scat_dispersion_imag
_atom_type_scat_source
C C 0.0033 0.0016 'International Tables Vol C Tables 4.2.6.8 and 6.1.1.4'
H H 0.0000 0.0000 'International Tables Vol C Tables 4.2.6.8 and 6.1.1.4'
Br Br -0.2901 2.4595 'International Tables Vol C Tables 4.2.6.8 and 6.1.1.4'
O O 0.0106 0.0060 'International Tables Vol C Tables 4.2.6.8 and 6.1.1.4'
Sn Sn -0.6537 1.4246 'International Tables Vol C Tables 4.2.6.8 and 6.1.1.4'

loop_
_geom_angle_atom_site_label_1
_geom_angle_atom_site_label_2
_geom_angle_atom_site_label_3
_geom_angle
C1 Sn1 C21 151.7(2)
C1 Sn1 O6 85.09(16)
C21 Sn1 O6 72.32(18)
C1 Sn1 O1 84.04(15)
C21 Sn1 O1 73.24(18)
O6 Sn1 O1 72.47(11)
C1 Sn1 Br1 99.14(12)
C21 Sn1 Br1 99.79(17)
O6 Sn1 Br1 95.62(8)
O1 Sn1 Br1 167.46(8)
C1 Sn1 Br2 98.74(14)
C21 Sn1 Br2 99.13(17)
O6 Sn1 Br2 164.86(8)
O1 Sn1 Br2 93.26(8)
Br1 Sn1 Br2 98.20(3)
C6 C1 C2 119.8(5)
C6 C1 Sn1 122.2(4)
C2 C1 Sn1 117.9(4)
C1 C2 C3 120.3(5)
C1 C2 H2A 119.8
C3 C2 H2A 119.8
C4 C3 C2 119.6(6)
C4 C3 H3A 120.2
C2 C3 H3A 120.2
C3 C4 C5 120.4(5)
C3 C4 H4A 119.8
C5 C4 H4A 119.8
C4 C5 C6 120.0(6)
C4 C5 H5A 120.0
C6 C5 H5A 120.0
C1 C6 C5 119.8(5)
C1 C6 H6A 120.1
C5 C6 H6A 120.1
C22 C21 Sn1 107.1(3)
C22 C21 H21A 110.3
Sn1 C21 H21A 110.3
C22 C21 H21B 110.3
Sn1 C21 H21B 110.3
H21A C21 H21B 108.5
C23 C22 C21 111.4(5)
C23 C22 C34 114.6(5)
C21 C22 C34 109.2(5)
C23 C22 H22A 107.1
C21 C22 H22A 107.1
C34 C22 H22A 107.1
O1 C23 C22 109.3(4)
O1 C23 H23A 109.8
C22 C23 H23A 109.8
O1 C23 H23B 109.8
C22 C23 H23B 109.8
H23A C23 H23B 108.3
C23 O1 C24 114.5(4)
C23 O1 Sn1 108.8(3)
C24 O1 Sn1 118.8(3)
C25 C24 O1 116.3(5)
C25 C24 H24A 108.2
O1 C24 H24A 108.2
C25 C24 H24B 108.2
O1 C24 H24B 108.2
H24A C24 H24B 107.4
O2 C25 C24 114.4(6)
O2 C25 H25A 108.7
C24 C25 H25A 108.7
O2 C25 H25B 108.7
C24 C25 H25B 108.7
H25A C25 H25B 107.6
C25 O2 C26 112.1(5)
C27 C26 O2 108.8(6)
C27 C26 H26A 109.9
O2 C26 H26A 109.9
C27 C26 H26B 109.9
O2 C26 H26B 109.9
H26A C26 H26B 108.3
O3 C27 C26 113.2(7)
O3 C27 H27A 108.9
C26 C27 H27A 108.9
O3 C27 H27B 108.9
C26 C27 H27B 108.9
H27A C27 H27B 107.8
C28 O3 C27 110.9(8)
C27 O3 C28' 114.3(13)
O3 C28 C29 119.5(13)
O3 C28 H28A 107.4
C29 C28 H28A 107.4
O3 C28 H28B 107.4
C29 C28 H28B 107.4
H28A C28 H28B 107.0
O4 C29 C28 117.9(19)
O4 C29 H29A 107.8
C28 C29 H29A 107.8
O4 C29 H29B 107.8
C28 C29 H29B 107.8
H29A C29 H29B 107.2
C29 O4 C30 110.6(7)
C29' O4' C30 97.4(13)
O3 C28' C29' 102.7(17)
O3 C28' H28C 111.2
C29' C28' H28C 111.2
O3 C28' H28D 111.2
C29' C28' H28D 111.2
H28C C28' H28D 109.1
C28' C29' O4' 103.5(17)
C28' C29' H29C 111.1
O4' C29' H29C 111.1
C28' C29' H29D 111.1
O4' C29' H29D 111.1
H29C C29' H29D 109.0
C31 C30 O4 112.0(8)
C31 C30 O4' 111.2(8)
C31 C30 H30A 109.2
O4 C30 H30A 109.2
C31 C30 H30B 109.2
O4 C30 H30B 109.2
H30A C30 H30B 107.9
O5' C31 C30 132.3(8)
C30 C31 O5 105.6(7)
C30 C31 H31A 110.6
O5 C31 H31A 110.6
C30 C31 H31B 110.6
O5 C31 H31B 110.6
H31A C31 H31B 108.8
C32 O5 C31 117.0(6)
C32 O5' C31 121.3(11)
O5 C32 C33 122.2(7)
O5' C32 C33 129.4(8)
O5 C32 H32A 106.8
C33 C32 H32A 106.8
O5 C32 H32B 106.8
C33 C32 H32B 106.8
H32A C32 H32B 106.6
C32 C33 O6 116.3(5)
C32 C33 H33A 108.2
O6 C33 H33A 108.2
C32 C33 H33B 108.2
O6 C33 H33B 108.2
H33A C33 H33B 107.4
C34 O6 C33 115.5(4)
C34 O6 Sn1 109.9(3)
C33 O6 Sn1 123.6(3)
O6 C34 C22 109.3(4)
O6 C34 H34A 109.8
C22 C34 H34A 109.8
O6 C34 H34B 109.8
C22 C34 H34B 109.8
H34A C34 H34B 108.3

loop_
_geom_bond_atom_site_label_1
_geom_bond_atom_site_label_2
_geom_bond_distance
Sn1 C1 2.125(5)
Sn1 C21 2.135(5)
Sn1 O6 2.511(3)
Sn1 O1 2.516(3)
Sn1 Br1 2.5703(7)
Sn1 Br2 2.5797(7)
C1 C6 1.381(7)
C1 C2 1.391(7)
C2 C3 1.390(7)
C2 H2A 0.9500
C3 C4 1.377(9)
C3 H3A 0.9500
C4 C5 1.384(9)
C4 H4A 0.9500
C5 C6 1.395(7)
C5 H5A 0.9500
C6 H6A 0.9500
C21 C22 1.524(7)
C21 H21A 0.9900
C21 H21B 0.9900
C22 C23 1.487(8)
C22 C34 1.530(7)
C22 H22A 1.0000
C23 O1 1.446(6)
C23 H23A 0.9900
C23 H23B 0.9900
O1 C24 1.462(7)
C24 C25 1.451(9)
C24 H24A 0.9900
C24 H24B 0.9900
C25 O2 1.362(7)
C25 H25A 0.9900
C25 H25B 0.9900
O2 C26 1.441(6)
C26 C27 1.413(10)
C26 H26A 0.9900
C26 H26B 0.9900
C27 O3 1.383(8)
C27 H27A 0.9900
C27 H27B 0.9900
O3 C28 1.366(10)
O3 C28' 1.391(14)
C28 C29 1.412(14)
C28 H28A 0.9900
C28 H28B 0.9900
C29 O4 1.360(10)
C29 H29A 0.9900
C29 H29B 0.9900
O4 C30 1.512(11)
O4' C29' 1.411(14)
O4' C30 1.641(16)
C28' C29' 1.40(2)
C28' H28C 0.9900
C28' H28D 0.9900
C29' H29C 0.9900
C29' H29D 0.9900
C30 C31 1.367(11)
C30 H30A 0.9900
C30 H30B 0.9900
C31 O5' 1.364(10)
C31 O5 1.494(7)
C31 H31A 0.9900
C31 H31B 0.9900
O5 C32 1.217(9)
O5' C32 1.292(14)
C32 C33 1.395(9)
C32 H32A 0.9900
C32 H32B 0.9900
C33 O6 1.450(6)
C33 H33A 0.9900
C33 H33B 0.9900
O6 C34 1.431(6)
C34 H34A 0.9900
C34 H34B 0.9900

loop_
_geom_torsion_atom_site_label_1
_geom_torsion_atom_site_label_2
_geom_torsion_atom_site_label_3
_geom_torsion_atom_site_label_4
_geom_torsion
C6 C1 C2 C3 0.1(8)
Sn1 C1 C2 C3 179.1(4)
C1 C2 C3 C4 0.2(9)
C2 C3 C4 C5 0.8(9)
C3 C4 C5 C6 -2.0(9)
C2 C1 C6 C5 -1.4(7)
Sn1 C1 C6 C5 179.7(4)
C4 C5 C6 C1 2.3(8)
Sn1 C21 C22 C23 63.0(5)
Sn1 C21 C22 C34 -64.7(5)
C21 C22 C23 O1 -51.0(6)
C34 C22 C23 O1 73.6(5)
C22 C23 O1 C24 152.2(4)
C22 C23 O1 Sn1 16.6(5)
C23 O1 C24 C25 57.0(7)
Sn1 O1 C24 C25 -172.0(5)
O1 C24 C25 O2 60.3(8)
C24 C25 O2 C26 -166.9(6)
C25 O2 C26 C27 177.2(6)
O2 C26 C27 O3 -64.9(8)
C26 C27 O3 C28 103(2)
C26 C27 O3 C28' 98(4)
C27 O3 C28 C29 -160(2)
O3 C28 C29 O4 -64(4)
C28 C29 O4 C30 -153.3(16)
C27 O3 C28' C29' 179(3)
O3 C28' C29' O4' 178(4)
C30 O4' C29' C28' 169(4)
C29 O4 C30 C31 -83.2(12)
C29' O4' C30 C31 92.4(17)
O4' C30 C31 O5' -3.2(17)
O4 C30 C31 O5 82.1(9)
C30 C31 O5 C32 163.7(8)
C30 C31 O5' C32 102.9(15)
C31 O5 C32 C33 163.3(7)
C31 O5' C32 C33 -155.5(10)
O5 C32 C33 O6 -45.4(11)
O5' C32 C33 O6 6.0(14)
C32 C33 O6 C34 -64.9(7)
C32 C33 O6 Sn1 154.9(5)
C33 O6 C34 C22 -158.2(4)
Sn1 O6 C34 C22 -12.8(5)
C23 C22 C34 O6 -77.1(5)
C21 C22 C34 O6 48.6(6)
